data_1549054
loop_
_publ_author_name
'Nievergelt, Philipp P.'
'Babor, Martin'
'\<Cejka, Jan'
'Spingler, Bernhard'

_publ_section_title
;
 A high throughput screening method for the nano-crystallization of salts
 of organic cations.
;
_journal_issue 15
_journal_name_full 'Chemical science'
_journal_page_first 3716
_journal_page_last 3722
_journal_paper_doi 10.1039/c8sc00783g
_journal_volume 9
_journal_year 2018
_chemical_formula_moiety 'C17 H19 N2 O, C N S'
_chemical_formula_sum 'C18 H19 N3 O S'
_chemical_formula_weight 325.43
_space_group_IT_number 14
_space_group_name_Hall '-P 2ybc'
_space_group_name_H-M_alt 'P 1 21/c 1'
_symmetry_cell_setting monoclinic
_symmetry_space_group_name_Hall '-P 2ybc'
_symmetry_space_group_name_H-M 'P 1 21/c 1'
_atom_sites_solution_hydrogens difmap
_atom_sites_solution_primary other
_audit_update_record
;
2017-11-15 deposited with the CCDC.
2018-03-06 downloaded from the CCDC.
;
_cell_angle_alpha 90
_cell_angle_beta 100.435(3)
_cell_angle_gamma 90
_cell_formula_units_Z 4
_cell_length_a 19.8981(7)
_cell_length_b 8.0213(2)
_cell_length_c 10.8806(3)
_cell_measurement_reflns_used 4441
_cell_measurement_temperature 160
_cell_measurement_theta_max 76
_cell_measurement_theta_min 5
_cell_volume 1707.92(9)
_computing_cell_refinement 'CrysAlisPro, (Agilent, 2011)'
_computing_data_collection 'SuperNova, (Oxford Diffraction, 2010)'
_computing_data_reduction 'CrysAlisPro, (Agilent, 2011)'
_computing_molecular_graphics 'CAMERON (Watkin et al., 1996)'
_computing_publication_material 'CRYSTALS (Betteridge et al., 2003)'
_computing_structure_refinement 'CRYSTALS (Betteridge et al., 2003)'
_computing_structure_solution 'Superflip (Palatinus & Chapuis, 2007)'
_diffrn_ambient_temperature 160
_diffrn_measured_fraction_theta_full 0.995
_diffrn_measured_fraction_theta_max 0.995
_diffrn_measurement_device Area
_diffrn_measurement_device_type 'Oxford Diffraction SuperNova'
_diffrn_measurement_method \w
_diffrn_radiation_monochromator graphite
_diffrn_radiation_type 'Cu K\a'
_diffrn_radiation_wavelength 1.54184
_diffrn_reflns_av_R_equivalents 0.022
_diffrn_reflns_limit_h_max 24
_diffrn_reflns_limit_h_min -23
_diffrn_reflns_limit_k_max 9
_diffrn_reflns_limit_k_min -9
_diffrn_reflns_limit_l_max 11
_diffrn_reflns_limit_l_min -13
_diffrn_reflns_number 10335
_diffrn_reflns_theta_full 74.390
_diffrn_reflns_theta_max 74.390
_diffrn_reflns_theta_min 4.519
_diffrn_standards_number 0
_exptl_absorpt_coefficient_mu 1.739
_exptl_absorpt_correction_T_max 0.97
_exptl_absorpt_correction_T_min 0.83
_exptl_absorpt_correction_type multi-scan
_exptl_absorpt_process_details 'CrysAlisPro, (Agilent, 2011)'
_exptl_crystal_colour colorless
_exptl_crystal_density_diffrn 1.266
_exptl_crystal_density_method 'not measured'
_exptl_crystal_description plate
_exptl_crystal_F_000 687.997
_exptl_crystal_recrystallization_method 'Vapour diffusion'
_exptl_crystal_size_max 0.119
_exptl_crystal_size_mid 0.074
_exptl_crystal_size_min 0.019
_refine_diff_density_max 0.38
_refine_diff_density_min -0.26
_refine_ls_extinction_method None
_refine_ls_goodness_of_fit_ref 0.9770
_refine_ls_hydrogen_treatment constr
_refine_ls_matrix_type full
_refine_ls_number_parameters 208
_refine_ls_number_reflns 3450
_refine_ls_number_restraints 0
_refine_ls_R_factor_all 0.0401
_refine_ls_R_factor_gt 0.0338
_refine_ls_shift/su_max 0.0014643
_refine_ls_shift/su_mean 0.0001047
_refine_ls_structure_factor_coef Fsqd
_refine_ls_weighting_details
;
 Method= Modified Sheldrick 
 w=1/[\s^2^(F^2^) + ( 0.04P)^2^ + 0.91P] 
 ,where P=(max(Fo^2^,0) + 2Fc^2^)/3 
;
_refine_ls_weighting_scheme calc
_refine_ls_wR_factor_all 0.0873
_refine_ls_wR_factor_gt 0.0819
_refine_ls_wR_factor_ref 0.0873
_reflns_limit_h_max 24
_reflns_limit_h_min -24
_reflns_limit_k_max 9
_reflns_limit_k_min 0
_reflns_limit_l_max 13
_reflns_limit_l_min 0
_reflns_number_gt 2987
_reflns_number_total 3450
_reflns_threshold_expression I>2.0\s(I)
_oxford_diffrn_Wilson_B_factor 2.44
_oxford_diffrn_Wilson_scale 0.02
_oxford_refine_ls_r_factor_ref 0.0401
_oxford_refine_ls_scale 6.62(13)
_oxford_reflns_number_all 3450
_oxford_reflns_threshold_expression_ref I>-3.0\s(I)
_cod_data_source_file c8sc00783g2.cif
_cod_data_source_block I_CCDC7
_cod_depositor_comments
;
The following automatic conversions were performed:

'_atom_sites_solution_primary' value 'Other' changed to 'other'
according to
/home/data/users/saulius/crontab/automatic-downloads/rss-feeds/RSC/lib/dictionaries/cif_core.dic
dictionary named 'cif_core.dic' version 2.4.2 from 2011-04-26.

Automatic conversion script
Id: cif_fix_values 4973 2017-02-22 13:04:09Z antanas 

 Adding full bibliography for 1549042--1549063.cif.
;
_cod_original_sg_symbol_H-M 'P 21/c '
_cod_database_code 1549054

loop_
_symmetry_equiv_pos_as_xyz
x,y,z
-x,-y,-z
x,-y+1/2,z+1/2
-x,y+1/2,-z+1/2

loop_
_atom_site_label
_atom_site_type_symbol
_atom_site_fract_x
_atom_site_fract_y
_atom_site_fract_z
_atom_site_U_iso_or_equiv
_atom_site_occupancy
_atom_site_adp_type
_atom_site_refinement_flags_posn
N1 N 0.62039(6) 0.43432(16) 0.19864(11) 0.0265 1.0000 Uani .
C2 C 0.68822(7) 0.36145(18) 0.25112(13) 0.0241 1.0000 Uani .
C3 C 0.68470(8) 0.27330(18) 0.37358(13) 0.0260 1.0000 Uani .
C4 C 0.66947(7) 0.38805(18) 0.47353(12) 0.0244 1.0000 Uani .
C5 C 0.60878(8) 0.40622(19) 0.51469(13) 0.0274 1.0000 Uani .
N6 N 0.61647(6) 0.51410(17) 0.61385(11) 0.0283 1.0000 Uani .
C7 C 0.68291(7) 0.57143(18) 0.63770(13) 0.0251 1.0000 Uani .
C8 C 0.71757(7) 0.49566(17) 0.55045(12) 0.0232 1.0000 Uani .
C9 C 0.71644(8) 0.67657(19) 0.73116(14) 0.0298 1.0000 Uani .
C10 C 0.78466(8) 0.7091(2) 0.73260(15) 0.0317 1.0000 Uani .
C11 C 0.81974(8) 0.63731(19) 0.64397(14) 0.0292 1.0000 Uani .
C12 C 0.78730(7) 0.52943(18) 0.55349(13) 0.0263 1.0000 Uani .
O13 O 0.88762(6) 0.68157(15) 0.65882(11) 0.0370 1.0000 Uani .
C14 C 0.92743(8) 0.5954(2) 0.58149(16) 0.0369 1.0000 Uani .
C15 C 0.99973(8) 0.6543(2) 0.61784(14) 0.0301 1.0000 Uani .
C16 C 1.02352(8) 0.7859(2) 0.55484(16) 0.0354 1.0000 Uani .
C17 C 1.08952(9) 0.8453(2) 0.59147(19) 0.0439 1.0000 Uani .
C18 C 1.13234(9) 0.7724(3) 0.69054(18) 0.0469 1.0000 Uani .
C19 C 1.11001(10) 0.6384(3) 0.75111(17) 0.0531 1.0000 Uani .
C20 C 1.04394(10) 0.5794(3) 0.71557(16) 0.0431 1.0000 Uani .
N21 N 0.59629(9) 0.5753(2) 0.96073(14) 0.0491 1.0000 Uani .
C22 C 0.56405(8) 0.6599(2) 0.88644(14) 0.0295 1.0000 Uani .
S23 S 0.519476(19) 0.77750(5) 0.77677(4) 0.0306 1.0000 Uani .
H121 H 0.8110 0.4775 0.4960 0.0317 1.0000 Uiso R
H51 H 0.5660 0.3540 0.4829 0.0331 1.0000 Uiso R
H31 H 0.7292 0.2213 0.4018 0.0312 1.0000 Uiso R
H32 H 0.6507 0.1853 0.3574 0.0313 1.0000 Uiso R
H21 H 0.7214 0.4520 0.2632 0.0287 1.0000 Uiso R
H22 H 0.7000 0.2822 0.1905 0.0278 1.0000 Uiso R
H91 H 0.6941 0.7208 0.7932 0.0355 1.0000 Uiso R
H101 H 0.8085 0.7791 0.7939 0.0378 1.0000 Uiso R
H141 H 0.9248 0.4763 0.5959 0.0435 1.0000 Uiso R
H142 H 0.9098 0.6207 0.4944 0.0440 1.0000 Uiso R
H161 H 0.9943 0.8340 0.4868 0.0435 1.0000 Uiso R
H171 H 1.1047 0.9371 0.5469 0.0533 1.0000 Uiso R
H181 H 1.1773 0.8141 0.7173 0.0568 1.0000 Uiso R
H191 H 1.1393 0.5898 0.8188 0.0643 1.0000 Uiso R
H201 H 1.0285 0.4887 0.7562 0.0526 1.0000 Uiso R
H12 H 0.6198 0.4818 0.1216 0.0409 1.0000 Uiso R
H13 H 0.6088 0.5153 0.2505 0.0397 1.0000 Uiso R
H61 H 0.5841 0.5538 0.6467 0.0352 1.0000 Uiso R
H11 H 0.5871 0.3551 0.1922 0.0405 1.0000 Uiso R

loop_
_atom_site_aniso_label
_atom_site_aniso_U_11
_atom_site_aniso_U_22
_atom_site_aniso_U_33
_atom_site_aniso_U_23
_atom_site_aniso_U_13
_atom_site_aniso_U_12
N1 0.0298(6) 0.0274(6) 0.0227(6) 0.0008(5) 0.0056(5) 0.0014(5)
C2 0.0243(7) 0.0262(7) 0.0226(6) -0.0025(5) 0.0062(5) -0.0009(5)
C3 0.0305(7) 0.0233(7) 0.0239(7) 0.0007(6) 0.0036(5) 0.0001(6)
C4 0.0298(7) 0.0245(7) 0.0186(6) 0.0036(5) 0.0039(5) 0.0011(6)
C5 0.0294(7) 0.0313(8) 0.0210(6) 0.0034(6) 0.0032(5) 0.0005(6)
N6 0.0276(6) 0.0334(7) 0.0252(6) 0.0000(5) 0.0086(5) 0.0035(5)
C7 0.0286(7) 0.0241(7) 0.0237(6) 0.0024(5) 0.0073(5) 0.0026(6)
C8 0.0299(7) 0.0204(6) 0.0198(6) 0.0026(5) 0.0055(5) 0.0019(5)
C9 0.0348(8) 0.0274(7) 0.0294(7) -0.0058(6) 0.0116(6) 0.0039(6)
C10 0.0346(8) 0.0281(8) 0.0332(8) -0.0110(6) 0.0084(6) -0.0011(6)
C11 0.0293(7) 0.0254(7) 0.0340(8) -0.0049(6) 0.0090(6) -0.0005(6)
C12 0.0309(7) 0.0237(7) 0.0260(7) -0.0028(6) 0.0099(5) 0.0012(6)
O13 0.0299(6) 0.0366(6) 0.0474(7) -0.0202(5) 0.0147(5) -0.0051(5)
C14 0.0328(8) 0.0380(9) 0.0435(9) -0.0155(7) 0.0167(7) -0.0054(7)
C15 0.0309(7) 0.0300(8) 0.0317(8) -0.0084(6) 0.0120(6) -0.0005(6)
C16 0.0348(8) 0.0311(8) 0.0411(9) -0.0004(7) 0.0094(7) 0.0035(7)
C17 0.0404(9) 0.0368(9) 0.0594(11) -0.0090(8) 0.0225(8) -0.0076(8)
C18 0.0296(8) 0.0640(13) 0.0482(10) -0.0255(10) 0.0104(7) -0.0028(8)
C19 0.0458(10) 0.0798(16) 0.0315(9) -0.0052(9) 0.0014(7) 0.0135(10)
C20 0.0495(10) 0.0486(11) 0.0336(8) 0.0049(8) 0.0139(7) 0.0023(8)
N21 0.0659(10) 0.0491(10) 0.0332(8) 0.0094(7) 0.0119(7) 0.0155(8)
C22 0.0365(8) 0.0286(8) 0.0257(7) -0.0021(6) 0.0122(6) 0.0000(6)
S23 0.02957(19) 0.0284(2) 0.0341(2) 0.00492(15) 0.00633(14) -0.00147(14)

loop_
_atom_type_symbol
_atom_type_scat_dispersion_real
_atom_type_scat_dispersion_imag
_atom_type_scat_Cromer_Mann_a1
_atom_type_scat_Cromer_Mann_b1
_atom_type_scat_Cromer_Mann_a2
_atom_type_scat_Cromer_Mann_b2
_atom_type_scat_Cromer_Mann_a3
_atom_type_scat_Cromer_Mann_b3
_atom_type_scat_Cromer_Mann_a4
_atom_type_scat_Cromer_Mann_b4
_atom_type_scat_Cromer_Mann_c
_atom_type_scat_source
C 0.0181 0.0091 2.3100 20.8439 1.0200 10.2075 1.5886 0.5687 0.8650 51.6512 0.2156 'International Tables Vol C 4.2.6.8 and 6.1.1.4'
N 0.0311 0.0180 12.2126 0.0057 3.1322 9.8933 2.0125 28.9975 1.1663 0.5826 -11.5290 'International Tables Vol C 4.2.6.8 and 6.1.1.4'
S 0.3331 0.5567 6.9053 1.4679 5.2034 22.2151 1.4379 0.2536 1.5863 56.1720 0.8669 'International Tables Vol C 4.2.6.8 and 6.1.1.4'
O 0.0492 0.0322 3.0485 13.2771 2.2868 5.7011 1.5463 0.3239 0.8670 32.9089 0.2508 'International Tables Vol C 4.2.6.8 and 6.1.1.4'
H 0.0000 0.0000 0.4930 10.5109 0.3229 26.1257 0.1402 3.1424 0.0408 57.7998 0.0030 'International Tables Vol C 4.2.6.8 and 6.1.1.4'

loop_
_geom_angle_atom_site_label_1
_geom_angle_atom_site_label_2
_geom_angle_atom_site_label_3
_geom_angle
_geom_angle_publ_flag
C2 N1 H12 112.0 no
C2 N1 H13 110.7 no
H12 N1 H13 107.7 no
C2 N1 H11 110.6 no
H12 N1 H11 109.3 no
H13 N1 H11 106.3 no
N1 C2 C3 109.67(11) yes
N1 C2 H21 107.8 no
C3 C2 H21 111.5 no
N1 C2 H22 108.0 no
C3 C2 H22 110.1 no
H21 C2 H22 109.7 no
C2 C3 C4 113.45(12) yes
C2 C3 H31 106.9 no
C4 C3 H31 109.0 no
C2 C3 H32 108.7 no
C4 C3 H32 110.6 no
H31 C3 H32 108.0 no
C3 C4 C5 127.54(13) yes
C3 C4 C8 126.19(13) yes
C5 C4 C8 106.19(13) yes
C4 C5 N6 110.20(13) yes
C4 C5 H51 128.0 no
N6 C5 H51 121.8 no
C5 N6 C7 108.99(12) yes
C5 N6 H61 125.5 no
C7 N6 H61 124.6 no
N6 C7 C8 107.40(12) yes
N6 C7 C9 130.88(13) yes
C8 C7 C9 121.63(13) yes
C4 C8 C7 107.19(12) yes
C4 C8 C12 132.66(13) yes
C7 C8 C12 120.12(13) yes
C7 C9 C10 117.55(14) yes
C7 C9 H91 121.6 no
C10 C9 H91 120.8 no
C9 C10 C11 121.50(14) yes
C9 C10 H101 119.5 no
C11 C10 H101 119.0 no
C10 C11 C12 121.19(14) yes
C10 C11 O13 114.23(13) yes
C12 C11 O13 124.56(13) yes
C8 C12 C11 117.97(13) yes
C8 C12 H121 120.4 no
C11 C12 H121 121.6 no
C11 O13 C14 116.18(12) yes
O13 C14 C15 107.42(12) yes
O13 C14 H141 109.1 no
C15 C14 H141 110.2 no
O13 C14 H142 109.4 no
C15 C14 H142 110.6 no
H141 C14 H142 110.1 no
C14 C15 C16 120.45(15) yes
C14 C15 C20 120.71(16) yes
C16 C15 C20 118.84(15) yes
C15 C16 C17 120.64(16) yes
C15 C16 H161 119.0 no
C17 C16 H161 120.3 no
C16 C17 C18 119.91(18) yes
C16 C17 H171 119.1 no
C18 C17 H171 121.0 no
C17 C18 C19 119.92(17) yes
C17 C18 H181 120.3 no
C19 C18 H181 119.7 no
C18 C19 C20 120.40(18) yes
C18 C19 H191 119.5 no
C20 C19 H191 120.0 no
C15 C20 C19 120.23(18) yes
C15 C20 H201 119.0 no
C19 C20 H201 120.8 no
N21 C22 S23 177.96(15) yes

loop_
_geom_bond_atom_site_label_1
_geom_bond_atom_site_label_2
_geom_bond_distance
_geom_bond_publ_flag
N1 C2 1.4867(18) yes
N1 H12 0.919 no
N1 H13 0.917 no
N1 H11 0.912 no
C2 C3 1.5212(19) yes
C2 H21 0.975 no
C2 H22 0.975 no
C3 C4 1.497(2) yes
C3 H31 0.977 no
C3 H32 0.972 no
C4 C5 1.370(2) yes
C4 C8 1.4392(19) yes
C5 N6 1.3699(19) yes
C5 H51 0.956 no
N6 C7 1.3791(19) yes
N6 H61 0.854 no
C7 C8 1.4084(19) yes
C7 C9 1.395(2) yes
C8 C12 1.408(2) yes
C9 C10 1.380(2) yes
C9 H91 0.942 no
C10 C11 1.412(2) yes
C10 H101 0.933 no
C11 C12 1.380(2) yes
C11 O13 1.3775(18) yes
C12 H121 0.945 no
O13 C14 1.4334(18) yes
C14 C15 1.498(2) yes
C14 H141 0.971 no
C14 H142 0.970 no
C15 C16 1.388(2) yes
C15 C20 1.388(2) yes
C16 C17 1.386(2) yes
C16 H161 0.938 no
C17 C18 1.378(3) yes
C17 H171 0.959 no
C18 C19 1.376(3) yes
C18 H181 0.949 no
C19 C20 1.385(3) yes
C19 H191 0.937 no
C20 H201 0.931 no
N21 C22 1.157(2) yes
C22 S23 1.6481(16) yes

loop_
_geom_hbond_atom_site_label_D
_geom_hbond_atom_site_label_H
_geom_hbond_atom_site_label_A
_geom_hbond_site_symmetry_A
_geom_hbond_angle_DHA
_geom_hbond_distance_DH
_geom_hbond_distance_HA
_geom_hbond_distance_DA
_geom_hbond_publ_flag
N1 H12 N21 1_554 167 0.92 1.88 2.786(2) yes
